data_4502595
loop_
_publ_author_name
'Li, Baiyan'
'Peng, Yu'
'Li, Guanghua'
'Hua, Jia'
'Yu, Yang'
'Jin, Di'
'Shi, Zhan'
'Feng, Shouhua'

_publ_section_title
;
 Design and Construction of Coordination Polymers by
 4-Amino-3,5-bis(n-pyridyl)-1,2,4-triazole (n= 2, 3, 4) Isomers in a
 Copper(I) Halide System: Diverse Structures Tuned by Isomeric and Anion
 Effects
;
_journal_issue 5
_journal_name_full 'Crystal Growth &amp; Design'
_journal_page_first 2192
_journal_paper_doi 10.1021/cg901438x
_journal_volume 10
_journal_year 2010
_chemical_formula_sum 'C12 H10 Cl Cu N6'
_chemical_formula_weight 337.25
_chemical_name_systematic
; 
 ? 
;
_space_group_IT_number 14
_symmetry_cell_setting monoclinic
_symmetry_space_group_name_Hall '-P 2yn'
_symmetry_space_group_name_H-M 'P 1 21/n 1'
_atom_sites_solution_hydrogens geom
_atom_sites_solution_primary direct
_atom_sites_solution_secondary difmap
_audit_creation_method SHELXL-97
_cell_angle_alpha 90.00
_cell_angle_beta 100.54(4)
_cell_angle_gamma 90.00
_cell_formula_units_Z 4
_cell_length_a 13.177(9)
_cell_length_b 6.571(3)
_cell_length_c 14.444(7)
_cell_measurement_reflns_used 2168
_cell_measurement_temperature 293(2)
_cell_measurement_theta_max 25.00
_cell_measurement_theta_min 1.92
_cell_volume 1229.5(12)
_computing_cell_refinement 'SMART (Bruker, 2000)'
_computing_data_collection 'SMART (Bruker, 2000)'
_computing_data_reduction 'SAINT (Bruker, 2000)'
_computing_molecular_graphics SHELXTL
_computing_publication_material SHELXTL
_computing_structure_refinement SHELXTL
_computing_structure_solution 'SHELXTL (Bruker, 2000)'
_diffrn_ambient_temperature 293(2)
_diffrn_measured_fraction_theta_full 1.000
_diffrn_measured_fraction_theta_max 1.000
_diffrn_radiation_monochromator graphite
_diffrn_radiation_source 'fine-focus sealed tube'
_diffrn_radiation_type MoK\a
_diffrn_radiation_wavelength 0.71073
_diffrn_reflns_av_R_equivalents 0.0740
_diffrn_reflns_av_sigmaI/netI 0.0796
_diffrn_reflns_limit_h_max 15
_diffrn_reflns_limit_h_min -12
_diffrn_reflns_limit_k_max 7
_diffrn_reflns_limit_k_min -7
_diffrn_reflns_limit_l_max 17
_diffrn_reflns_limit_l_min -16
_diffrn_reflns_number 6655
_diffrn_reflns_theta_full 25.00
_diffrn_reflns_theta_max 25.00
_diffrn_reflns_theta_min 1.92
_exptl_absorpt_coefficient_mu 1.991
_exptl_absorpt_correction_T_max 0.670
_exptl_absorpt_correction_T_min 0.589
_exptl_absorpt_correction_type empirical
_exptl_absorpt_process_details 'SADABS; Bruker, 2000'
_exptl_crystal_colour Red
_exptl_crystal_density_diffrn 1.822
_exptl_crystal_density_meas ?
_exptl_crystal_density_method 'not measured'
_exptl_crystal_description Block
_exptl_crystal_F_000 680
_exptl_crystal_size_max 0.27
_exptl_crystal_size_mid 0.23
_exptl_crystal_size_min 0.2
_refine_diff_density_max 1.726
_refine_diff_density_min -0.680
_refine_diff_density_rms 0.161
_refine_ls_extinction_method none
_refine_ls_goodness_of_fit_ref 1.000
_refine_ls_hydrogen_treatment mixed
_refine_ls_matrix_type full
_refine_ls_number_parameters 189
_refine_ls_number_reflns 2168
_refine_ls_number_restraints 0
_refine_ls_restrained_S_all 1.000
_refine_ls_R_factor_all 0.1122
_refine_ls_R_factor_gt 0.0715
_refine_ls_shift/su_max 0.000
_refine_ls_shift/su_mean 0.000
_refine_ls_structure_factor_coef Fsqd
_refine_ls_weighting_details 'calc w=1/[\s^2^(Fo^2^)+(0.1294P)^2^+0.0000P] where P=(Fo^2^+2Fc^2^)/3'
_refine_ls_weighting_scheme calc
_refine_ls_wR_factor_gt 0.1950
_refine_ls_wR_factor_ref 0.2138
_reflns_number_gt 1314
_reflns_number_total 2168
_reflns_threshold_expression >2sigma(I)
_cod_data_source_file cg901438x_si_002.cif
_cod_data_source_block Compound-1
_cod_depositor_comments
;
The following automatic conversions were performed:

'_exptl_crystal_density_meas' value 'not measured' was changed to '?'
- the value is perceived as not measured.

Automatic conversion script
Id: cif_fix_values 3008 2015-01-20 13:52:24Z robertas 
;
_cod_original_cell_volume 1229.6(11)
_cod_original_sg_symbol_H-M P21/n
_cod_database_code 4502595

loop_
_symmetry_equiv_pos_as_xyz
'x, y, z'
'-x+1/2, y+1/2, -z+1/2'
'-x, -y, -z'
'x-1/2, -y-1/2, z-1/2'

loop_
_atom_site_label
_atom_site_type_symbol
_atom_site_fract_x
_atom_site_fract_y
_atom_site_fract_z
_atom_site_U_iso_or_equiv
_atom_site_adp_type
_atom_site_occupancy
_atom_site_symmetry_multiplicity
_atom_site_calc_flag
Cu1 Cu 0.14498(8) 0.21356(17) 0.73268(6) 0.0365(4) Uani 1 1 d
Cl1 Cl 0.34299(16) 0.0849(3) 0.76668(13) 0.0333(6) Uani 1 1 d
N1 N 0.1226(5) 0.1557(11) 0.5938(5) 0.0314(16) Uani 1 1 d
N2 N 0.1210(5) 0.1541(11) -0.1376(5) 0.0325(17) Uani 1 1 d
N3 N 0.1599(6) -0.1556(11) 0.2833(5) 0.0397(19) Uani 1 1 d
N4 N 0.1617(6) -0.1543(11) 0.1884(4) 0.0380(18) Uani 1 1 d
N5 N 0.1120(5) 0.1423(10) 0.2262(4) 0.0227(14) Uani 1 1 d
N6 N 0.0769(9) 0.3486(12) 0.2156(5) 0.0338(19) Uani 1 1 d
H1B H 0.022(6) 0.363(12) 0.242(6) 0.02(2) Uiso 1 1 d
H1A H 0.124(9) 0.384(19) 0.230(7) 0.06(5) Uiso 1 1 d
C1 C 0.1296(6) 0.0266(12) 0.3057(5) 0.0274(18) Uani 1 1 d
C2 C 0.1336(6) 0.0271(12) 0.1546(5) 0.0237(17) Uani 1 1 d
C3 C 0.1044(6) 0.3071(12) 0.5306(5) 0.0306(19) Uani 1 1 d
H3 H 0.0938 0.4379 0.5516 0.080 Uiso 1 1 calc
C4 C 0.1007(7) 0.2749(14) 0.4335(6) 0.041(2) Uani 1 1 d
H4 H 0.0830 0.3813 0.3912 0.080 Uiso 1 1 calc
C5 C 0.1222(6) 0.0954(16) 0.4029(5) 0.043(3) Uani 1 1 d
C6 C 0.1424(7) -0.0675(13) 0.4719(5) 0.034(2) Uani 1 1 d
H6 H 0.1544 -0.1996 0.4533 0.080 Uiso 1 1 calc
C7 C 0.1436(6) -0.0228(12) 0.5650(5) 0.0234(17) Uani 1 1 d
H7 H 0.1602 -0.1258 0.6093 0.080 Uiso 1 1 calc
C8 C 0.1019(7) 0.3062(12) -0.0796(6) 0.0321(19) Uani 1 1 d
H8 H 0.0884 0.4366 -0.1037 0.080 Uiso 1 1 calc
C9 C 0.1023(7) 0.2697(13) 0.0164(6) 0.036(2) Uani 1 1 d
H9 H 0.0851 0.3756 0.0533 0.080 Uiso 1 1 calc
C10 C 0.1253(6) 0.0970(16) 0.0546(5) 0.041(3) Uani 1 1 d
C11 C 0.1451(6) -0.0720(13) -0.0059(5) 0.032(2) Uani 1 1 d
H11 H 0.1575 -0.2035 0.0172 0.080 Uiso 1 1 calc
C12 C 0.1442(6) -0.0246(11) -0.0997(5) 0.0220(17) Uani 1 1 d
H12 H 0.1614 -0.1273 -0.1384 0.080 Uiso 1 1 calc

loop_
_atom_site_aniso_label
_atom_site_aniso_U_11
_atom_site_aniso_U_22
_atom_site_aniso_U_33
_atom_site_aniso_U_23
_atom_site_aniso_U_13
_atom_site_aniso_U_12
Cu1 0.0549(8) 0.0410(7) 0.0151(6) 0.0013(4) 0.0101(5) 0.0007(5)
Cl1 0.0468(13) 0.0332(12) 0.0210(10) 0.0009(8) 0.0089(9) 0.0011(10)
N1 0.028(4) 0.044(4) 0.021(3) 0.011(3) 0.004(3) -0.003(3)
N2 0.031(4) 0.042(4) 0.028(4) -0.007(3) 0.014(3) -0.004(3)
N3 0.059(5) 0.037(4) 0.025(4) 0.003(3) 0.013(3) 0.014(4)
N4 0.065(5) 0.033(4) 0.017(3) -0.002(3) 0.010(3) 0.009(4)
N5 0.026(3) 0.029(3) 0.015(3) 0.001(3) 0.008(3) 0.000(3)
N6 0.044(6) 0.032(4) 0.028(4) 0.001(3) 0.013(4) 0.001(4)
C1 0.028(4) 0.035(5) 0.018(4) 0.005(3) 0.002(3) 0.002(4)
C2 0.027(4) 0.029(4) 0.015(4) 0.000(3) 0.005(3) 0.000(4)
C3 0.046(5) 0.024(4) 0.023(4) 0.005(3) 0.008(4) 0.009(4)
C4 0.049(6) 0.050(6) 0.021(4) 0.016(4) -0.003(4) -0.001(5)
C5 0.022(4) 0.092(8) 0.014(4) -0.006(4) -0.002(3) 0.037(5)
C6 0.043(5) 0.041(5) 0.018(4) 0.010(4) 0.003(4) -0.001(4)
C7 0.035(5) 0.023(4) 0.013(4) 0.004(3) 0.007(3) 0.001(3)
C8 0.050(5) 0.023(4) 0.026(4) 0.001(3) 0.013(4) 0.006(4)
C9 0.047(5) 0.039(5) 0.025(4) -0.004(4) 0.014(4) 0.003(4)
C10 0.017(4) 0.092(8) 0.015(4) 0.017(4) 0.006(3) 0.037(5)
C11 0.037(5) 0.040(5) 0.021(4) -0.003(4) 0.010(4) 0.001(4)
C12 0.031(4) 0.022(4) 0.014(4) -0.006(3) 0.007(3) 0.001(3)

loop_
_atom_type_symbol
_atom_type_description
_atom_type_scat_dispersion_real
_atom_type_scat_dispersion_imag
_atom_type_scat_source
C C 0.0033 0.0016 'International Tables Vol C Tables 4.2.6.8 and 6.1.1.4'
H H 0.0000 0.0000 'International Tables Vol C Tables 4.2.6.8 and 6.1.1.4'
N N 0.0061 0.0033 'International Tables Vol C Tables 4.2.6.8 and 6.1.1.4'
Cu Cu 0.3201 1.2651 'International Tables Vol C Tables 4.2.6.8 and 6.1.1.4'
Cl Cl 0.1484 0.1585 'International Tables Vol C Tables 4.2.6.8 and 6.1.1.4'

loop_
_geom_angle_atom_site_label_1
_geom_angle_atom_site_label_2
_geom_angle_atom_site_label_3
_geom_angle
_geom_angle_site_symmetry_1
_geom_angle_site_symmetry_3
N2 Cu1 N1 151.8(3) 1_556 .
N2 Cu1 Cl1 102.3(2) 1_556 2_556
N1 Cu1 Cl1 101.0(2) . 2_556
N2 Cu1 Cl1 94.7(2) 1_556 .
N1 Cu1 Cl1 94.7(2) . .
Cl1 Cu1 Cl1 104.59(7) 2_556 .
Cu1 Cl1 Cu1 111.89(8) 2_546 .
C7 N1 C3 118.5(7) . .
C7 N1 Cu1 119.5(5) . .
C3 N1 Cu1 120.9(6) . .
C12 N2 C8 117.3(7) . .
C12 N2 Cu1 120.2(5) . 1_554
C8 N2 Cu1 121.0(6) . 1_554
C1 N3 N4 107.5(6) . .
C2 N4 N3 108.7(6) . .
C2 N5 C1 107.8(7) . .
C2 N5 N6 123.9(6) . .
C1 N5 N6 128.3(6) . .
N5 N6 H1B 109(5) . .
N5 N6 H1A 92(10) . .
H1B N6 H1A 129(10) . .
N3 C1 N5 108.1(7) . .
N3 C1 C5 125.4(7) . .
N5 C1 C5 126.4(8) . .
N4 C2 N5 107.9(6) . .
N4 C2 C10 127.0(7) . .
N5 C2 C10 125.1(7) . .
N1 C3 C4 122.3(8) . .
N1 C3 H3 118.9 . .
C4 C3 H3 118.9 . .
C5 C4 C3 120.1(8) . .
C5 C4 H4 120.0 . .
C3 C4 H4 120.0 . .
C4 C5 C6 117.1(7) . .
C4 C5 C1 130.2(9) . .
C6 C5 C1 112.7(8) . .
C7 C6 C5 118.8(8) . .
C7 C6 H6 120.6 . .
C5 C6 H6 120.6 . .
N1 C7 C6 123.0(7) . .
N1 C7 H7 118.5 . .
C6 C7 H7 118.5 . .
N2 C8 C9 121.1(7) . .
N2 C8 H8 119.5 . .
C9 C8 H8 119.5 . .
C10 C9 C8 122.5(8) . .
C10 C9 H9 118.8 . .
C8 C9 H9 118.8 . .
C9 C10 C11 118.1(7) . .
C9 C10 C2 131.3(9) . .
C11 C10 C2 110.6(8) . .
C12 C11 C10 116.2(7) . .
C12 C11 H11 121.9 . .
C10 C11 H11 121.9 . .
N2 C12 C11 124.7(7) . .
N2 C12 H12 117.6 . .
C11 C12 H12 117.6 . .

loop_
_geom_bond_atom_site_label_1
_geom_bond_atom_site_label_2
_geom_bond_distance
_geom_bond_site_symmetry_2
Cu1 N2 1.995(7) 1_556
Cu1 N1 2.010(7) .
Cu1 Cl1 2.445(3) 2_556
Cu1 Cl1 2.701(3) .
Cl1 Cu1 2.445(3) 2_546
N1 C7 1.291(10) .
N1 C3 1.342(10) .
N2 C12 1.309(10) .
N2 C8 1.357(10) .
N2 Cu1 1.995(7) 1_554
N3 C1 1.321(11) .
N3 N4 1.375(9) .
N4 C2 1.315(10) .
N5 C2 1.353(9) .
N5 C1 1.362(9) .
N5 N6 1.431(10) .
N6 H1B 0.88(8) .
N6 H1A 0.66(11) .
C1 C5 1.494(10) .
C2 C10 1.500(10) .
C3 C4 1.410(11) .
C3 H3 0.9300 .
C4 C5 1.309(13) .
C4 H4 0.9300 .
C5 C6 1.453(12) .
C6 C7 1.374(10) .
C6 H6 0.9300 .
C7 H7 0.9300 .
C8 C9 1.406(11) .
C8 H8 0.9300 .
C9 C10 1.274(12) .
C9 H9 0.9300 .
C10 C11 1.466(12) .
C11 C12 1.388(10) .
C11 H11 0.9300 .
C12 H12 0.9300 .

loop_
_geom_hbond_atom_site_label_D
_geom_hbond_atom_site_label_H
_geom_hbond_atom_site_label_A
_geom_hbond_distance_DH
_geom_hbond_distance_HA
_geom_hbond_distance_DA
_geom_hbond_angle_DHA
_geom_hbond_site_symmetry_A
N6 H1B Cl1 0.88(8) 2.48(9) 3.327(11) 163(7) 4_565
